data_4108920
loop_
_publ_author_name
'Iain D. H. Oswald'
'Andrea Hamilton'
'Christopher Hall'
'William G. Marshall'
'Timothy J. Prior'
'Colin R. Pulham'

_publ_section_title
;
 In Situ Characterization of Elusive Salt Hydrates-The Crystal Structures
 of the Heptahydrate and Octahydrate of Sodium Sulfate
;
_journal_name_full 'Journal of the American Chemical Society'
_journal_page_first 17795
_journal_page_last 17800
_journal_paper_doi 10.1021/ja805429m
_journal_volume 130
_journal_year 2008
_chemical_formula_moiety 'Na2 S1 O4 7(H2O) '
_chemical_formula_sum 'H14 Na2 O11 S'
_chemical_formula_weight 266.13
_space_group_IT_number 141
_symmetry_cell_setting tetragonal
_symmetry_space_group_name_Hall '-I 4bd 2'
_symmetry_space_group_name_H-M 'I 41/a m d :2'
_atom_sites_solution_hydrogens geom
_atom_sites_solution_primary direct
_audit_creation_date 08-04-30
_audit_creation_method CRYSTALS_ver_12.85
_cell_angle_alpha 90
_cell_angle_beta 90
_cell_angle_gamma 90
_cell_formula_units_Z 4
_cell_length_a 7.1413(2)
_cell_length_b 7.1413(2)
_cell_length_c 22.1101(11)
_cell_measurement_reflns_used 6856
_cell_measurement_temperature 150
_cell_measurement_theta_max 30
_cell_measurement_theta_min 3
_cell_volume 1127.57(7)
_computing_cell_refinement 'SAINT (Siemens ,1995)'
_computing_data_collection 'SMART (Siemens, 1993)'
_computing_data_reduction 'SAINT (Siemens ,1995)'
_computing_molecular_graphics 'CAMERON (Watkin et al., 1996)'
_computing_publication_material 'CRYSTALS (Betteridge et al., 2003)'
_computing_structure_refinement 'CRYSTALS (Betteridge et al., 2003)'
_computing_structure_solution 'SIR92 (Altomare et al., 1994)'
_diffrn_ambient_temperature 150
_diffrn_measured_fraction_theta_full 0.995
_diffrn_measured_fraction_theta_max 0.983
_diffrn_measurement_device 'Bruker SMART'
_diffrn_measurement_device_type Area
_diffrn_measurement_method \w
_diffrn_radiation_monochromator graphite
_diffrn_radiation_type 'Mo K\a'
_diffrn_radiation_wavelength 0.71073
_diffrn_reflns_av_R_equivalents 0.041
_diffrn_reflns_limit_h_max 9
_diffrn_reflns_limit_h_min -8
_diffrn_reflns_limit_k_max 7
_diffrn_reflns_limit_k_min -9
_diffrn_reflns_limit_l_max 30
_diffrn_reflns_limit_l_min -29
_diffrn_reflns_number 6163
_diffrn_reflns_theta_full 28.789
_diffrn_reflns_theta_max 29.679
_diffrn_reflns_theta_min 2.998
_diffrn_standards_number 0
_exptl_absorpt_coefficient_mu 0.401
_exptl_absorpt_correction_T_max 0.89
_exptl_absorpt_correction_T_min 0.58
_exptl_absorpt_correction_type multi-scan
_exptl_absorpt_process_details 'SADABS (Siemens, 1996)'
_exptl_crystal_colour colourless
_exptl_crystal_density_diffrn 1.568
_exptl_crystal_description cylinder
_exptl_crystal_F_000 552
_exptl_crystal_size_max 0.50
_exptl_crystal_size_mid 0.30
_exptl_crystal_size_min 0.30
_refine_diff_density_max 0.62
_refine_diff_density_min -0.48
_refine_ls_extinction_coef 96(17)
_refine_ls_extinction_method 'Larson (1970), Equation 22'
_refine_ls_goodness_of_fit_ref 1.0089
_refine_ls_hydrogen_treatment constr
_refine_ls_matrix_type full
_refine_ls_number_parameters 30
_refine_ls_number_reflns 453
_refine_ls_number_restraints 0
_refine_ls_R_factor_all 0.0432
_refine_ls_R_factor_gt 0.0410
_refine_ls_shift/su_max 0.001730
_refine_ls_structure_factor_coef Fsqd
_refine_ls_weighting_details
;
 Method= Modified Sheldrick 
 w=1/[\s^2^(F^2^) + ( 0.00P)^2^ + 3.99P] 
 ,where P=(max(Fo^2^,0) + 2Fc^2^)/3 
;
_refine_ls_weighting_scheme calc
_refine_ls_wR_factor_all 0.1190
_refine_ls_wR_factor_gt 0.1156
_refine_ls_wR_factor_ref 0.1190
_reflns_limit_h_max 7
_reflns_limit_h_min 0
_reflns_limit_k_max 9
_reflns_limit_k_min 0
_reflns_limit_l_max 30
_reflns_limit_l_min 0
_reflns_number_gt 426
_reflns_number_total 453
_reflns_threshold_expression I>2.0\s(I)
_oxford_diffrn_Wilson_B_factor 1.07
_oxford_diffrn_Wilson_scale 6.15
_oxford_refine_ls_r_factor_ref 0.0432
_oxford_refine_ls_scale 0.519(4)
_oxford_reflns_number_all 453
_oxford_reflns_threshold_expression_ref I>-10.0\s(I)
_oxford_structure_analysis_title 'cp7019 in I4(1)/amd'
_cod_data_source_file ja805429m_si_001.cif
_cod_data_source_block 1
_cod_original_sg_symbol_H-M 'I 41/a m d '
_cod_original_formula_sum 'H14 Na2 O11 S1'
_cod_database_code 4108920

loop_
_symmetry_equiv_pos_as_xyz
x,y,z
-x,-y,-z
x+1/2,y+1/2,z+1/2
-x+1/2,-y+1/2,-z+1/2
-y+1/4,x+3/4,z+1/4
y+1/4,-x+3/4,-z+1/4
-y+3/4,x+5/4,z+3/4
y+3/4,-x+5/4,-z+3/4
-x+1/2,-y,z+1/2
x+1/2,y,-z+1/2
-x+1,-y+1/2,z+1
x+1,y+1/2,-z+1
y+1/4,-x+1/4,z+3/4
-y+1/4,x+1/4,-z+3/4
y+3/4,-x+3/4,z+5/4
-y+3/4,x+3/4,-z+5/4
-x,y,z
x,-y,-z
-x+1/2,y+1/2,z+1/2
x+1/2,-y+1/2,-z+1/2
y+3/4,x+3/4,z+1/4
-y+3/4,-x+3/4,-z+1/4
y+5/4,x+5/4,z+3/4
-y+5/4,-x+5/4,-z+3/4
x+1/2,-y,z+1/2
-x+1/2,y,-z+1/2
x+1,-y+1/2,z+1
-x+1,y+1/2,-z+1
-y+3/4,-x+1/4,z+3/4
y+3/4,x+1/4,-z+3/4
-y+5/4,-x+3/4,z+5/4
y+5/4,x+3/4,-z+5/4

loop_
_atom_site_label
_atom_site_type_symbol
_atom_site_fract_x
_atom_site_fract_y
_atom_site_fract_z
_atom_site_U_iso_or_equiv
_atom_site_occupancy
_atom_site_adp_type
_atom_site_refinement_flags_posn
_atom_site_refinement_flags_adp
Na1 Na 1.0000 0.7500 0.51150(7) 0.0320 1.0000 Uani S T
O1 O 1.0000 0.7500 0.6250 0.0958 1.0000 Uani S T
O2 O 0.7762(3) 0.500000(10) 0.500000(10) 0.0330 1.0000 Uani S T
O3 O 1.000000(10) 0.818997(10) 0.40030(15) 0.0241 0.5000 Uani S T
S4 S 0.5000 0.7500 0.3750 0.0135 1.0000 Uani S T
O5 O 0.5000 0.5809(3) 0.41330(7) 0.0205 1.0000 Uani S T
H2 H 0.7116 0.5224 0.4739 0.0500 1.0000 Uiso R .
H3 H 0.9171 0.7500 0.3813 0.0500 1.0000 Uiso RS .

loop_
_atom_site_aniso_label
_atom_site_aniso_U_11
_atom_site_aniso_U_22
_atom_site_aniso_U_33
_atom_site_aniso_U_23
_atom_site_aniso_U_13
_atom_site_aniso_U_12
Na1 0.0185(8) 0.0563(12) 0.0213(8) 0.0000 0.0000 0.0000
O1 0.134(5) 0.134(5) 0.020(2) 0.0000 0.0000 0.0000
O2 0.0165(8) 0.0615(15) 0.0208(9) 0.0007(9) 0.0000 0.0000
O3 0.0201(17) 0.0314(18) 0.0207(15) -0.0038(14) 0.0000 0.0000
S4 0.0137(4) 0.0137(4) 0.0130(5) 0.0000 0.0000 0.0000
O5 0.0262(9) 0.0160(8) 0.0194(8) 0.0042(6) 0.0000 0.0000

loop_
_atom_type_symbol
_atom_type_scat_dispersion_real
_atom_type_scat_dispersion_imag
_atom_type_scat_Cromer_Mann_a1
_atom_type_scat_Cromer_Mann_b1
_atom_type_scat_Cromer_Mann_a2
_atom_type_scat_Cromer_Mann_b2
_atom_type_scat_Cromer_Mann_a3
_atom_type_scat_Cromer_Mann_b3
_atom_type_scat_Cromer_Mann_a4
_atom_type_scat_Cromer_Mann_b4
_atom_type_scat_Cromer_Mann_c
_atom_type_scat_source
O 0.0106 0.0060 3.0485 13.2771 2.2868 5.7011 1.5463 0.3239 0.8670 32.9089 0.2508 'International Tables Vol C 4.2.6.8 and 6.1.1.4'
H 0.0000 0.0000 0.4930 10.5109 0.3229 26.1257 0.1402 3.1424 0.0408 57.7998 0.0030 'International Tables Vol C 4.2.6.8 and 6.1.1.4'
Na 0.0362 0.0249 4.7626 3.2850 3.1736 8.8422 1.2674 0.3136 1.1128 129.4240 0.6760 'International Tables Vol C 4.2.6.8 and 6.1.1.4'
S 0.1246 0.1234 6.9053 1.4679 5.2034 22.2151 1.4379 0.2536 1.5863 56.1720 0.8669 'International Tables Vol C 4.2.6.8 and 6.1.1.4'

loop_
_geom_angle_atom_site_label_1
_geom_angle_site_symmetry_1
_geom_angle_atom_site_label_2
_geom_angle_atom_site_label_3
_geom_angle_site_symmetry_3
_geom_angle
_geom_angle_publ_flag
O2 17_755 Na1 O2 11_664 95.62(7) yes
O2 17_755 Na1 O2 27_464 167.88(7) yes
O2 11_664 Na1 O2 27_464 83.10(7) yes
O2 17_755 Na1 O3 11_664 75.58(3) yes
O2 11_664 Na1 O3 11_664 92.41(4) yes
O2 27_464 Na1 O3 11_664 92.41(4) yes
O2 17_755 Na1 O1 . 96.06(4) yes
O2 11_664 Na1 O1 . 96.06(4) yes
O2 27_464 Na1 O1 . 96.06(4) yes
O3 11_664 Na1 O1 . 168.669(17) yes
O2 17_755 Na1 O2 . 83.10(7) yes
O2 11_664 Na1 O2 . 167.88(7) yes
O2 27_464 Na1 O2 . 95.62(7) yes
O3 11_664 Na1 O2 . 75.58(3) yes
O1 . Na1 O2 . 96.06(4) yes
O2 17_755 Na1 O3 . 92.41(4) yes
O2 11_664 Na1 O3 . 75.58(3) yes
O2 27_464 Na1 O3 . 75.58(3) yes
O3 11_664 Na1 O3 . 22.66(3) yes
O1 . Na1 O3 . 168.669(17) yes
O2 . Na1 O3 . 92.41(4) yes
Na1 . O1 Na1 6_566 179.995 yes
Na1 . O2 Na1 2_766 96.90(7) yes
Na1 . O2 H2 18_566 118.8 no
Na1 2_766 O2 H2 18_566 109.2 no
Na1 . O2 H2 . 109.2 no
Na1 2_766 O2 H2 . 118.8 no
H2 18_566 O2 H2 . 104.7 no
Na1 . O3 H3 17_755 111.0 no
Na1 . O3 O3 27_464 78.669(17) yes
H3 17_755 O3 O3 27_464 55.8 no
Na1 . O3 H3 . 111.0 no
H3 17_755 O3 H3 . 84.9 no
O3 27_464 O3 H3 . 55.8 no
O5 8_455 S4 O5 11_564 109.24(7) yes
O5 8_455 S4 O5 24_555 109.93(14) yes
O5 11_564 S4 O5 24_555 109.24(7) yes
O5 8_455 S4 O5 . 109.24(7) yes
O5 11_564 S4 O5 . 109.93(14) yes
O5 24_555 S4 O5 . 109.24(7) yes
O3 . H3 O3 11_664 68.4 no

loop_
_geom_bond_atom_site_label_1
_geom_bond_atom_site_label_2
_geom_bond_site_symmetry_2
_geom_bond_distance
_geom_bond_publ_flag
Na1 O2 17_755 2.4096(13) yes
Na1 O2 11_664 2.4096(13) yes
Na1 O2 27_464 2.4096(13) yes
Na1 O3 11_664 2.508(4) yes
Na1 O1 . 2.5094(16) yes
Na1 O2 . 2.4096(13) yes
Na1 O3 . 2.508(4) yes
O2 H2 18_566 0.755 no
O2 H2 . 0.755 no
O3 H3 17_755 0.877 no
O3 O3 27_464 0.98545(14) yes
O3 H3 . 0.877 no
S4 O5 8_455 1.4750(17) yes
S4 O5 11_564 1.4750(17) yes
S4 O5 24_555 1.4750(17) yes
S4 O5 . 1.4750(17) yes
